data_7101027
loop_
_publ_author_name
'Yuji Mizobe'
'H. Ito'
'I. Hisaki'
'M. Miyata'
'Y. Hasegawa'
'N. Tohnai'

_publ_section_title
;
A Novel Strategy for Fluorescence Enhancement in the
Solid-State: Affording Rigidity to Fluorophores Packing
;
_journal_name_full 'Chemical Communications'
_journal_paper_doi 10.1039/b517687e
_journal_year 2006
_chemical_formula_sum 'C14 H15 N O3 S'
_chemical_formula_weight 277.34
_space_group_IT_number 2
_symmetry_cell_setting triclinic
_symmetry_Int_Tables_number 2
_symmetry_space_group_name_Hall '-P 1'
_symmetry_space_group_name_H-M 'P -1'
_cell_angle_alpha 78.13(1)
_cell_angle_beta 84.33(1)
_cell_angle_gamma 88.32(1)
_cell_formula_units_Z 2
_cell_length_a 5.7176(8)
_cell_length_b 7.2690(8)
_cell_length_c 14.901(2)
_cell_measurement_temperature 93.2
_cell_volume 603.0(1)
_exptl_crystal_density_diffrn 1.527
_cod_original_formula_sum 'C14 H15 N O3 S '
_cod_database_code 7101027

loop_
_symmetry_equiv_pos_as_xyz
x,y,z
-x,-y,-z

loop_
_atom_site_label
_atom_site_type_symbol
_atom_site_fract_x
_atom_site_fract_y
_atom_site_fract_z
_atom_site_U_iso_or_equiv
_atom_site_adp_type
_atom_site_occupancy
_atom_site_calc_flag
_atom_site_refinement_flags
_atom_site_disorder_assembly
_atom_site_disorder_group
S(1) S 0.1425(1) 0.21176(9) 0.62748(5) 0.0095(3) Uani 1.00 d . . .
O(1) O 0.3961(4) 0.2309(3) 0.6247(2) 0.0179(7) Uani 1.00 d . . .
O(2) O 0.0724(4) 0.0682(3) 0.5796(1) 0.0142(6) Uani 1.00 d . . .
O(3) O 0.0241(4) 0.3911(3) 0.5964(1) 0.0122(6) Uani 1.00 d . . .
N(1) N 0.2950(5) -0.2738(4) 0.5432(2) 0.0134(7) Uani 1.00 d . . .
C(1) C 0.1684(6) 0.1513(4) 0.8135(2) 0.0114(8) Uani 1.00 d . . .
C(2) C 0.0348(6) 0.1326(4) 0.7452(2) 0.0101(8) Uani 1.00 d . . .
C(3) C -0.1902(6) 0.0452(4) 0.7645(2) 0.0116(8) Uani 1.00 d . . .
C(4) C -0.2727(5) -0.0250(4) 0.8527(2) 0.0100(8) Uani 1.00 d . . .
C(5) C -0.2188(6) -0.0886(4) 1.0198(2) 0.0098(8) Uani 1.00 d . . .
C(6) C 0.0851(6) 0.0791(4) 0.9073(2) 0.0106(8) Uani 1.00 d . . .
C(7) C -0.1392(6) -0.0135(4) 0.9282(2) 0.0086(8) Uani 1.00 d . . .
C(8) C 0.5071(6) -0.3001(5) 0.5960(2) 0.0158(9) Uani 1.00 d . . .
C(9) C 0.4468(6) -0.3569(4) 0.6992(2) 0.0117(8) Uani 1.00 d . . .
C(10) C 0.2341(6) -0.3131(4) 0.7440(2) 0.0109(8) Uani 1.00 d . . .
C(11) C 0.1932(6) -0.3640(4) 0.8398(3) 0.0163(9) Uani 1.00 d . . .
C(12) C 0.3649(6) -0.4577(4) 0.8908(2) 0.0143(8) Uani 1.00 d . . .
C(13) C 0.5778(6) -0.5045(4) 0.8476(2) 0.0150(9) Uani 1.00 d . . .
C(14) C 0.6175(6) -0.4556(4) 0.7516(2) 0.0134(8) Uani 1.00 d . . .
H(1) H 0.3181 0.2109 0.7988 0.0122 Uiso 1.00 calc . . .
H(2) H -0.2813 0.0370 0.7153 0.0112 Uiso 1.00 calc . . .
H(3) H -0.4232 -0.0826 0.8651 0.0105 Uiso 1.00 calc . . .
H(4) H -0.3678 -0.1504 1.0339 0.0104 Uiso 1.00 calc . . .
H(5) H 0.5890 -0.1858 0.5833 0.0167 Uiso 1.00 calc . . .
H(6) H 0.6017 -0.3961 0.5765 0.0167 Uiso 1.00 calc . . .
H(7) H 0.1149 -0.2498 0.7086 0.0137 Uiso 1.00 calc . . .
H(8) H 0.0453 -0.3351 0.8703 0.0179 Uiso 1.00 calc . . .
H(9) H 0.3360 -0.4906 0.9559 0.0160 Uiso 1.00 calc . . .
H(10) H 0.6966 -0.5678 0.8830 0.0168 Uiso 1.00 calc . . .
H(11) H 0.7626 -0.4893 0.7216 0.0169 Uiso 1.00 calc . . .
H(12) H 0.2227 -0.1682 0.5593 0.0081 Uiso 1.00 calc . . .
H(13) H 0.3396 -0.2993 0.4834 0.0081 Uiso 1.00 calc . . .
H(14) H 0.2049 -0.3873 0.5626 0.0081 Uiso 1.00 calc . . .

loop_
_atom_site_aniso_label
_atom_site_aniso_U_11
_atom_site_aniso_U_22
_atom_site_aniso_U_33
_atom_site_aniso_U_12
_atom_site_aniso_U_13
_atom_site_aniso_U_23
S(1) 0.0118(7) 0.0094(6) 0.0074(6) 0.0019(4) -0.0006(3) -0.0024(4)
O(1) 0.015(1) 0.024(1) 0.015(1) -0.0009(10) -0.0026(9) -0.005(1)
O(2) 0.025(1) 0.012(1) 0.006(1) 0.0015(9) -0.0008(9) -0.0024(9)
O(3) 0.018(1) 0.012(1) 0.005(1) 0.0019(9) -0.0010(8) 0.0000(9)
N(1) 0.018(2) 0.010(1) 0.014(1) 0.001(1) -0.001(1) -0.006(1)
C(1) 0.011(2) 0.009(1) 0.015(2) 0.000(1) -0.001(1) -0.003(1)
C(2) 0.013(2) 0.009(1) 0.009(1) 0.004(1) 0.001(1) -0.005(1)
C(3) 0.012(2) 0.010(1) 0.015(2) 0.003(1) -0.006(1) -0.007(1)
C(4) 0.009(2) 0.010(1) 0.012(2) 0.001(1) 0.000(1) -0.004(1)
C(5) 0.008(2) 0.010(1) 0.013(2) 0.000(1) 0.000(1) -0.007(1)
C(6) 0.008(2) 0.010(1) 0.015(2) 0.004(1) -0.002(1) -0.005(1)
C(7) 0.012(2) 0.007(1) 0.007(1) 0.003(1) 0.002(1) -0.004(1)
C(8) 0.013(2) 0.020(2) 0.016(2) 0.001(1) 0.001(1) -0.006(1)
C(9) 0.019(2) 0.007(1) 0.010(2) -0.001(1) -0.001(1) -0.003(1)
C(10) 0.015(2) 0.009(1) 0.008(2) 0.002(1) -0.003(1) -0.001(1)
C(11) 0.017(2) 0.012(1) 0.020(2) 0.004(1) 0.004(1) -0.007(1)
C(12) 0.020(2) 0.011(1) 0.012(2) -0.002(1) -0.001(1) -0.002(1)
C(13) 0.021(2) 0.010(1) 0.015(2) 0.000(1) -0.005(1) -0.003(1)
C(14) 0.015(2) 0.011(1) 0.015(2) 0.001(1) -0.001(1) -0.006(1)

loop_
_geom_bond_atom_site_label_1
_geom_bond_atom_site_label_2
_geom_bond_distance
_geom_bond_site_symmetry_1
_geom_bond_site_symmetry_2
_geom_bond_publ_flag
S(1) O(1) 1.457(3) . . yes
S(1) O(2) 1.465(2) . . yes
S(1) O(3) 1.461(2) . . yes
S(1) C(2) 1.783(3) . . yes
N(1) C(8) 1.496(4) . . yes
C(1) C(2) 1.361(4) . . yes
C(1) C(6) 1.428(5) . . yes
C(2) C(3) 1.429(4) . . yes
C(3) C(4) 1.352(5) . . yes
C(4) C(7) 1.437(4) . . yes
C(5) C(6) 1.403(4) . 2_557 yes
C(5) C(7) 1.398(5) . . yes
C(6) C(7) 1.442(5) . . yes
C(8) C(9) 1.516(4) . . yes
C(9) C(10) 1.389(5) . . yes
C(9) C(14) 1.398(5) . . yes
C(10) C(11) 1.397(5) . . yes
C(11) C(12) 1.378(5) . . yes
C(12) C(13) 1.387(6) . . yes
C(13) C(14) 1.399(5) . . yes
